data_9014701
loop_
_publ_author_name
'Mugnaioli, E.'
'Andrusenko, I.'
'Schuler, T.'
'Loges, N.'
'Dinnebier, R. E.'
'Panthofer, M.'
'Tremel, W.'
'Kolb, U.'

_publ_section_title
;
 Ab-initio-Strukturbestimmung von Vaterit mit automatischer Beugungstomographie
;
_journal_name_full 'Angewandte Chemie'
_journal_page_first 1
_journal_page_last 6
_journal_paper_doi 10.1002/ange.201106864
_journal_volume 124
_journal_year 2012
_chemical_compound_source Synthetic
_chemical_formula_sum 'C Ca O3'
_chemical_name_mineral Vaterite
_space_group_IT_number 15
_symmetry_space_group_name_Hall '-C 2yc'
_symmetry_space_group_name_H-M 'C 1 2/c 1'
_cell_angle_alpha 90
_cell_angle_beta 118.37
_cell_angle_gamma 90
_cell_length_a 12.170
_cell_length_b 7.120
_cell_length_c 9.470
_cell_formula_units_Z 12
_cell_volume 722.026
_database_code_amcsd 0019138
_exptl_crystal_density_diffrn 2.762
_cod_original_formula_sum 'Ca C O3'
_cod_database_code 9014701

loop_
_space_group_symop_operation_xyz
x,y,z
1/2+x,1/2+y,z
x,-y,1/2+z
1/2+x,1/2-y,1/2+z
-x,y,1/2-z
1/2-x,1/2+y,1/2-z
-x,-y,-z
1/2-x,1/2-y,-z

loop_
_atom_site_label
_atom_site_fract_x
_atom_site_fract_y
_atom_site_fract_z
_atom_site_U_iso_or_equiv
Ca1 0.25000 0.25000 0.00000 0.05100
Ca2 0.07930 0.26310 0.50330 0.03600
C1 0.18370 0.39200 0.26200 0.04800
C2 0.00000 0.94700 0.25000 0.04600
O1 0.09200 0.43400 0.13200 0.09400
O2 0.20000 0.44300 0.39900 0.10100
O3 0.05700 0.85900 0.38310 0.10100
O4 0.27400 0.29200 0.26500 0.06900
O5 0.00000 0.12900 0.25000 0.07100

loop_
_cod_related_entry_id
_cod_related_entry_database
_cod_related_entry_code
1 AMCSD 0019138
